data_7004793
loop_
_publ_author_name
'Davies, Robert P.'
'Gim\'enez, Maria A.'
'Patel, Laura'
'White, Andrew J. P.'

_publ_section_title
;
 Aluminium complexes with thio-phosphorus ligands: syntheses and
 characterisations of [Al2(CyPS3)2(CyPHS2)2] and [Al(S2PPh2)3]
;
_journal_issue 42
_journal_name_full 'Dalton Transactions'
_journal_page_first 5705
_journal_page_last 5707
_journal_paper_doi 10.1039/b813427h
_journal_year 2008
_chemical_formula_moiety 'C24 H54 Li2 N4 P2 S4'
_chemical_formula_sum 'C24 H54 Li2 N4 P2 S4'
_chemical_formula_weight 602.77
_chemical_name_systematic
;
?
;
_space_group_IT_number 2
_symmetry_cell_setting triclinic
_symmetry_space_group_name_Hall '-P 1'
_symmetry_space_group_name_H-M 'P -1'
_atom_sites_solution_hydrogens geom
_atom_sites_solution_primary direct
_atom_sites_solution_secondary difmap
_audit_creation_method SHELXL-97
_cell_angle_alpha 95.329(15)
_cell_angle_beta 101.726(14)
_cell_angle_gamma 101.575(18)
_cell_formula_units_Z 2
_cell_length_a 9.0103(17)
_cell_length_b 10.680(2)
_cell_length_c 18.826(3)
_cell_measurement_reflns_used 25117
_cell_measurement_temperature 173(2)
_cell_measurement_theta_max 70.6747
_cell_measurement_theta_min 2.4186
_cell_volume 1720.8(6)
_computing_cell_refinement 'CrysAlis RED, Oxford Diffraction Ltd'
_computing_data_collection 'CrysAlis CCD, Oxford Diffraction Ltd'
_computing_data_reduction 'CrysAlis RED, Oxford Diffraction Ltd'
_computing_molecular_graphics 'Bruker SHELXTL'
_computing_publication_material 'Bruker SHELXTL'
_computing_structure_refinement 'SHELXL-97 (Sheldrick, 1997)'
_computing_structure_solution 'SHELXS-97 (Sheldrick, 1990)'
_diffrn_ambient_temperature 173(2)
_diffrn_detector_area_resol_mean 8.2556
_diffrn_measured_fraction_theta_full 0.985
_diffrn_measured_fraction_theta_max 0.985
_diffrn_measurement_device_type 'OD Xcalibur PX Ultra'
_diffrn_measurement_method 'phi and omega scans'
_diffrn_radiation_monochromator graphite
_diffrn_radiation_source 'Enhance Ultra (Cu) X-ray Source'
_diffrn_radiation_type CuK\a
_diffrn_radiation_wavelength 1.54248
_diffrn_reflns_av_R_equivalents 0.0219
_diffrn_reflns_av_sigmaI/netI 0.0113
_diffrn_reflns_limit_h_max 11
_diffrn_reflns_limit_h_min -10
_diffrn_reflns_limit_k_max 13
_diffrn_reflns_limit_k_min -12
_diffrn_reflns_limit_l_max 21
_diffrn_reflns_limit_l_min -23
_diffrn_reflns_number 36354
_diffrn_reflns_theta_full 71.33
_diffrn_reflns_theta_max 71.33
_diffrn_reflns_theta_min 2.42
_exptl_absorpt_coefficient_mu 3.549
_exptl_absorpt_correction_T_max 1.10343
_exptl_absorpt_correction_T_min 0.90873
_exptl_absorpt_correction_type multi-scan
_exptl_absorpt_process_details
;
CrysAlis RED, Oxford Diffraction Ltd.,
Version 1.171.29.9 (release 23-03-2006 CrysAlis171 .NET)
(compiled Mar 23 2006,23:39:28)
Empirical absorption correction using spherical harmonics,
implemented in SCALE3 ABSPACK scaling algorithm.
;
_exptl_crystal_colour Colourless
_exptl_crystal_density_diffrn 1.163
_exptl_crystal_density_method 'not measured'
_exptl_crystal_description 'blocky needles'
_exptl_crystal_F_000 652
_exptl_crystal_size_max 0.16
_exptl_crystal_size_mid 0.15
_exptl_crystal_size_min 0.14
_refine_diff_density_max 0.478
_refine_diff_density_min -0.365
_refine_diff_density_rms 0.063
_refine_ls_extinction_method none
_refine_ls_goodness_of_fit_ref 1.139
_refine_ls_hydrogen_treatment constr
_refine_ls_matrix_type full
_refine_ls_number_parameters 325
_refine_ls_number_reflns 6577
_refine_ls_number_restraints 0
_refine_ls_restrained_S_all 1.139
_refine_ls_R_factor_all 0.0499
_refine_ls_R_factor_gt 0.0451
_refine_ls_shift/su_max 0.000
_refine_ls_shift/su_mean 0.000
_refine_ls_structure_factor_coef Fsqd
_refine_ls_weighting_details 'calc w=1/[\s^2^(Fo^2^)+(0.0348P)^2^+3.1233P] where P=(Fo^2^+2Fc^2^)/3'
_refine_ls_weighting_scheme calc
_refine_ls_wR_factor_gt 0.1253
_refine_ls_wR_factor_ref 0.1270
_reflns_number_gt 5862
_reflns_number_total 6577
_reflns_threshold_expression >2sigma(I)
_cod_data_source_file b813427h.txt
_cod_data_source_block Compound_2
_cod_depositor_comments
;
The following automatic conversions were performed:
'_symmetry_cell_setting' value 'Triclinic' changed to 'triclinic'
according to '/home/saulius/struct/CIF-dictionaries/cif_core.dic'
dictionary named 'cif_core.dic' version 2.4.1 from 2010-06-29.

Automatic conversion script
Id: cif_fix_enum 1527 2010-12-29 10:47:43Z saulius 
;
_cod_original_sg_symbol_H-M P-1
_cod_database_code 7004793

loop_
_symmetry_equiv_pos_as_xyz
'x, y, z'
'-x, -y, -z'

loop_
_atom_site_label
_atom_site_type_symbol
_atom_site_fract_x
_atom_site_fract_y
_atom_site_fract_z
_atom_site_U_iso_or_equiv
_atom_site_adp_type
_atom_site_occupancy
_atom_site_symmetry_multiplicity
_atom_site_calc_flag
_atom_site_refinement_flags
_atom_site_disorder_assembly
_atom_site_disorder_group
Li1 Li 0.1893(6) 0.4882(5) 0.1591(3) 0.0388(11) Uani 1 1 d . . .
Li2 Li 0.3148(6) 1.0336(5) 0.3453(3) 0.0385(11) Uani 1 1 d . . .
P1 P 0.27781(8) 0.71267(7) 0.30123(4) 0.02826(16) Uani 1 1 d . . .
P2 P 0.23216(8) 0.80091(7) 0.19746(4) 0.02886(16) Uani 1 1 d . . .
S1 S 0.37354(9) 0.56541(7) 0.27757(4) 0.03577(18) Uani 1 1 d . . .
S2 S 0.39866(9) 0.84672(7) 0.38499(4) 0.03636(18) Uani 1 1 d . . .
S3 S 0.06474(9) 0.66700(7) 0.12796(4) 0.03662(18) Uani 1 1 d . . .
S4 S 0.18896(9) 0.97538(7) 0.21589(4) 0.03646(18) Uani 1 1 d . . .
N1 N 0.3054(3) 0.3930(3) 0.09476(14) 0.0393(6) Uani 1 1 d . . .
N2 N 0.0112(3) 0.3212(2) 0.13616(14) 0.0386(6) Uani 1 1 d . . .
N3 N 0.4949(3) 1.2002(2) 0.37367(14) 0.0356(5) Uani 1 1 d . . .
N4 N 0.1925(3) 1.1286(2) 0.40869(14) 0.0355(5) Uani 1 1 d . . .
C1 C 0.0836(3) 0.6454(3) 0.31560(16) 0.0330(6) Uani 1 1 d . . .
H1A H 0.0250 0.5842 0.2706 0.040 Uiso 1 1 calc R . .
C2 C -0.0114(4) 0.7456(3) 0.32697(19) 0.0412(7) Uani 1 1 d . . .
H2A H -0.0233 0.7929 0.2841 0.049 Uiso 1 1 calc R . .
H2B H 0.0440 0.8086 0.3709 0.049 Uiso 1 1 calc R . .
C3 C -0.1721(4) 0.6808(4) 0.3368(2) 0.0523(9) Uani 1 1 d . . .
H3A H -0.2295 0.7478 0.3469 0.063 Uiso 1 1 calc R . .
H3B H -0.2316 0.6249 0.2908 0.063 Uiso 1 1 calc R . .
C4 C -0.1594(4) 0.6002(4) 0.3992(2) 0.0528(9) Uani 1 1 d . . .
H4A H -0.1112 0.6577 0.4461 0.063 Uiso 1 1 calc R . .
H4B H -0.2649 0.5549 0.4019 0.063 Uiso 1 1 calc R . .
C5 C -0.0627(4) 0.5020(3) 0.3887(2) 0.0518(9) Uani 1 1 d . . .
H5A H -0.1168 0.4386 0.3447 0.062 Uiso 1 1 calc R . .
H5B H -0.0513 0.4547 0.4316 0.062 Uiso 1 1 calc R . .
C6 C 0.0980(4) 0.5671(3) 0.37966(18) 0.0417(7) Uani 1 1 d . . .
H6A H 0.1571 0.5008 0.3707 0.050 Uiso 1 1 calc R . .
H6B H 0.1559 0.6248 0.4253 0.050 Uiso 1 1 calc R . .
C7 C 0.4124(3) 0.8120(3) 0.16442(16) 0.0333(6) Uani 1 1 d . . .
H7A H 0.4288 0.7223 0.1571 0.040 Uiso 1 1 calc R . .
C8 C 0.5592(4) 0.8937(3) 0.21735(18) 0.0429(7) Uani 1 1 d . . .
H8A H 0.5480 0.9838 0.2262 0.052 Uiso 1 1 calc R . .
H8B H 0.5729 0.8597 0.2648 0.052 Uiso 1 1 calc R . .
C9 C 0.7011(4) 0.8911(4) 0.1857(2) 0.0533(9) Uani 1 1 d . . .
H9A H 0.7938 0.9485 0.2193 0.064 Uiso 1 1 calc R . .
H9B H 0.7186 0.8024 0.1823 0.064 Uiso 1 1 calc R . .
C10 C 0.6823(4) 0.9341(4) 0.1105(2) 0.0559(9) Uani 1 1 d . . .
H10A H 0.7733 0.9244 0.0903 0.067 Uiso 1 1 calc R . .
H10B H 0.6789 1.0265 0.1149 0.067 Uiso 1 1 calc R . .
C11 C 0.5344(4) 0.8553(4) 0.05822(19) 0.0500(8) Uani 1 1 d . . .
H11A H 0.5438 0.7648 0.0487 0.060 Uiso 1 1 calc R . .
H11B H 0.5213 0.8901 0.0110 0.060 Uiso 1 1 calc R . .
C12 C 0.3918(4) 0.8583(3) 0.08947(17) 0.0417(7) Uani 1 1 d . . .
H12A H 0.2985 0.8022 0.0556 0.050 Uiso 1 1 calc R . .
H12B H 0.3756 0.9475 0.0941 0.050 Uiso 1 1 calc R . .
C13 C 0.4733(4) 0.4066(4) 0.1217(2) 0.0552(9) Uani 1 1 d . . .
H13A H 0.5131 0.3569 0.0864 0.083 Uiso 1 1 calc R . .
H13B H 0.4928 0.3741 0.1690 0.083 Uiso 1 1 calc R . .
H13C H 0.5263 0.4978 0.1278 0.083 Uiso 1 1 calc R . .
C14 C 0.2776(4) 0.4427(4) 0.02476(18) 0.0482(8) Uani 1 1 d . . .
H14A H 0.3296 0.4014 -0.0087 0.072 Uiso 1 1 calc R . .
H14B H 0.3191 0.5362 0.0325 0.072 Uiso 1 1 calc R . .
H14C H 0.1655 0.4237 0.0034 0.072 Uiso 1 1 calc R . .
C15 C 0.2236(5) 0.2573(3) 0.0877(2) 0.0545(9) Uani 1 1 d . . .
H15A H 0.2640 0.2208 0.1322 0.065 Uiso 1 1 calc R . .
H15B H 0.2453 0.2079 0.0453 0.065 Uiso 1 1 calc R . .
C16 C 0.0510(5) 0.2415(3) 0.07746(19) 0.0540(9) Uani 1 1 d . . .
H16A H 0.0081 0.2664 0.0295 0.065 Uiso 1 1 calc R . .
H16B H 0.0024 0.1496 0.0771 0.065 Uiso 1 1 calc R . .
C17 C -0.1471(4) 0.3399(4) 0.1132(3) 0.0618(11) Uani 1 1 d . . .
H17A H -0.2213 0.2562 0.1040 0.093 Uiso 1 1 calc R . .
H17B H -0.1564 0.3801 0.0682 0.093 Uiso 1 1 calc R . .
H17C H -0.1697 0.3960 0.1519 0.093 Uiso 1 1 calc R . .
C18 C 0.0226(4) 0.2606(3) 0.20272(18) 0.0428(7) Uani 1 1 d . . .
H18A H -0.0590 0.1813 0.1943 0.064 Uiso 1 1 calc R . .
H18B H 0.0095 0.3202 0.2427 0.064 Uiso 1 1 calc R . .
H18C H 0.1248 0.2397 0.2159 0.064 Uiso 1 1 calc R . .
C19 C 0.5025(4) 1.2629(3) 0.30843(18) 0.0426(7) Uani 1 1 d . . .
H19A H 0.5862 1.3411 0.3208 0.064 Uiso 1 1 calc R . .
H19B H 0.4032 1.2859 0.2900 0.064 Uiso 1 1 calc R . .
H19C H 0.5233 1.2037 0.2706 0.064 Uiso 1 1 calc R . .
C20 C 0.6471(4) 1.1745(3) 0.4039(2) 0.0503(9) Uani 1 1 d . . .
H20A H 0.7258 1.2558 0.4161 0.075 Uiso 1 1 calc R . .
H20B H 0.6742 1.1165 0.3675 0.075 Uiso 1 1 calc R . .
H20C H 0.6431 1.1338 0.4482 0.075 Uiso 1 1 calc R . .
C21 C 0.4485(4) 1.2808(3) 0.42933(18) 0.0436(7) Uani 1 1 d . . .
H21A H 0.4980 1.3726 0.4300 0.052 Uiso 1 1 calc R . .
H21B H 0.4852 1.2566 0.4783 0.052 Uiso 1 1 calc R . .
C22 C 0.2746(4) 1.2639(3) 0.41332(19) 0.0428(7) Uani 1 1 d . . .
H22A H 0.2467 1.3170 0.4524 0.051 Uiso 1 1 calc R . .
H22B H 0.2397 1.2957 0.3664 0.051 Uiso 1 1 calc R . .
C23 C 0.2142(4) 1.0841(3) 0.48050(18) 0.0443(7) Uani 1 1 d . . .
H23A H 0.1581 1.1271 0.5111 0.066 Uiso 1 1 calc R . .
H23B H 0.3253 1.1048 0.5041 0.066 Uiso 1 1 calc R . .
H23C H 0.1738 0.9905 0.4744 0.066 Uiso 1 1 calc R . .
C24 C 0.0263(4) 1.1153(4) 0.3790(2) 0.0500(8) Uani 1 1 d . . .
H24A H -0.0168 1.1634 0.4136 0.075 Uiso 1 1 calc R . .
H24B H -0.0266 1.0239 0.3713 0.075 Uiso 1 1 calc R . .
H24C H 0.0110 1.1496 0.3322 0.075 Uiso 1 1 calc R . .

loop_
_atom_site_aniso_label
_atom_site_aniso_U_11
_atom_site_aniso_U_22
_atom_site_aniso_U_33
_atom_site_aniso_U_23
_atom_site_aniso_U_13
_atom_site_aniso_U_12
Li1 0.035(3) 0.037(3) 0.042(3) 0.001(2) 0.006(2) 0.006(2)
Li2 0.037(3) 0.036(3) 0.042(3) 0.004(2) 0.009(2) 0.007(2)
P1 0.0288(3) 0.0278(3) 0.0276(3) 0.0065(3) 0.0021(3) 0.0082(3)
P2 0.0299(4) 0.0285(3) 0.0278(3) 0.0066(3) 0.0021(3) 0.0089(3)
S1 0.0368(4) 0.0329(4) 0.0390(4) 0.0064(3) 0.0043(3) 0.0147(3)
S2 0.0406(4) 0.0324(4) 0.0309(4) 0.0046(3) -0.0019(3) 0.0064(3)
S3 0.0357(4) 0.0346(4) 0.0338(4) 0.0048(3) -0.0028(3) 0.0054(3)
S4 0.0436(4) 0.0310(4) 0.0370(4) 0.0076(3) 0.0060(3) 0.0155(3)
N1 0.0434(15) 0.0432(14) 0.0326(13) 0.0072(11) 0.0077(11) 0.0131(12)
N2 0.0362(14) 0.0355(13) 0.0417(14) 0.0111(11) 0.0013(11) 0.0078(11)
N3 0.0337(13) 0.0323(12) 0.0413(14) 0.0095(10) 0.0060(11) 0.0092(10)
N4 0.0342(13) 0.0391(13) 0.0361(13) 0.0082(11) 0.0071(10) 0.0144(11)
C1 0.0314(14) 0.0330(14) 0.0338(15) 0.0074(12) 0.0064(12) 0.0054(12)
C2 0.0371(17) 0.0414(17) 0.0500(18) 0.0126(14) 0.0124(14) 0.0149(14)
C3 0.0393(18) 0.061(2) 0.061(2) 0.0083(18) 0.0195(16) 0.0132(16)
C4 0.052(2) 0.051(2) 0.057(2) 0.0029(17) 0.0274(18) 0.0016(16)
C5 0.063(2) 0.0415(18) 0.055(2) 0.0111(16) 0.0288(18) 0.0032(16)
C6 0.0481(19) 0.0375(16) 0.0437(17) 0.0123(14) 0.0155(15) 0.0111(14)
C7 0.0329(15) 0.0342(15) 0.0342(15) 0.0078(12) 0.0073(12) 0.0097(12)
C8 0.0350(16) 0.0475(18) 0.0427(17) 0.0066(14) 0.0049(14) 0.0048(14)
C9 0.0345(18) 0.063(2) 0.061(2) 0.0121(18) 0.0131(16) 0.0047(16)
C10 0.049(2) 0.058(2) 0.062(2) 0.0126(18) 0.0237(18) 0.0020(17)
C11 0.058(2) 0.051(2) 0.0447(19) 0.0114(16) 0.0217(17) 0.0085(17)
C12 0.0449(18) 0.0458(18) 0.0352(16) 0.0104(13) 0.0110(14) 0.0079(14)
C13 0.049(2) 0.079(3) 0.0447(19) 0.0096(18) 0.0104(16) 0.0326(19)
C14 0.053(2) 0.054(2) 0.0379(17) 0.0120(15) 0.0072(15) 0.0136(16)
C15 0.079(3) 0.0421(19) 0.051(2) 0.0060(16) 0.0307(19) 0.0184(18)
C16 0.070(3) 0.0405(18) 0.0408(18) -0.0001(14) 0.0102(17) -0.0063(17)
C17 0.0376(19) 0.047(2) 0.092(3) 0.025(2) -0.0084(19) 0.0050(15)
C18 0.0462(18) 0.0418(17) 0.0418(17) 0.0115(14) 0.0087(14) 0.0117(14)
C19 0.0451(18) 0.0381(16) 0.0463(18) 0.0117(14) 0.0112(15) 0.0103(14)
C20 0.0340(17) 0.0467(19) 0.068(2) 0.0183(17) 0.0028(16) 0.0077(14)
C21 0.0490(19) 0.0343(16) 0.0436(18) 0.0025(13) 0.0080(15) 0.0043(14)
C22 0.0506(19) 0.0380(16) 0.0468(18) 0.0078(14) 0.0176(15) 0.0187(14)
C23 0.0493(19) 0.0451(18) 0.0391(17) 0.0089(14) 0.0074(14) 0.0133(15)
C24 0.0394(18) 0.064(2) 0.051(2) 0.0134(17) 0.0073(15) 0.0222(16)

loop_
_atom_type_symbol
_atom_type_description
_atom_type_scat_dispersion_real
_atom_type_scat_dispersion_imag
_atom_type_scat_source
C C 0.0181 0.0091 'International Tables Vol C Tables 4.2.6.8 and 6.1.1.4'
H H 0.0000 0.0000 'International Tables Vol C Tables 4.2.6.8 and 6.1.1.4'
Li Li 0.0008 0.0003 'International Tables Vol C Tables 4.2.6.8 and 6.1.1.4'
N N 0.0311 0.0180 'International Tables Vol C Tables 4.2.6.8 and 6.1.1.4'
P P 0.2955 0.4335 'International Tables Vol C Tables 4.2.6.8 and 6.1.1.4'
S S 0.3331 0.5567 'International Tables Vol C Tables 4.2.6.8 and 6.1.1.4'

loop_
_geom_angle_atom_site_label_1
_geom_angle_atom_site_label_2
_geom_angle_atom_site_label_3
_geom_angle
_geom_angle_site_symmetry_1
_geom_angle_site_symmetry_3
_geom_angle_publ_flag
N1 Li1 N2 87.9(2) . . ?
N1 Li1 S1 106.0(2) . . ?
N2 Li1 S1 125.3(3) . . ?
N1 Li1 S3 126.4(3) . . ?
N2 Li1 S3 106.4(2) . . ?
S1 Li1 S3 106.29(19) . . ?
N3 Li2 N4 87.5(2) . . ?
N3 Li2 S2 112.1(2) . . ?
N4 Li2 S2 118.7(2) . . ?
N3 Li2 S4 116.6(2) . . ?
N4 Li2 S4 115.1(2) . . ?
S2 Li2 S4 106.5(2) . . ?
N3 Li2 C22 58.18(16) . . ?
N4 Li2 C22 31.17(12) . . ?
S2 Li2 C22 136.0(2) . . ?
S4 Li2 C22 116.0(2) . . ?
C1 P1 S2 110.39(10) . . ?
C1 P1 S1 107.85(10) . . ?
S2 P1 S1 116.99(5) . . ?
C1 P1 P2 104.60(10) . . ?
S2 P1 P2 110.67(4) . . ?
S1 P1 P2 105.53(4) . . ?
C7 P2 S4 110.51(10) . . ?
C7 P2 S3 107.86(10) . . ?
S4 P2 S3 116.85(5) . . ?
C7 P2 P1 104.44(10) . . ?
S4 P2 P1 111.60(4) . . ?
S3 P2 P1 104.70(4) . . ?
P1 S1 Li1 94.19(13) . . ?
P1 S2 Li2 100.24(13) . . ?
P2 S3 Li1 93.93(13) . . ?
P2 S4 Li2 100.21(13) . . ?
C14 N1 C13 109.1(3) . . ?
C14 N1 C15 111.3(3) . . ?
C13 N1 C15 110.2(3) . . ?
C14 N1 Li1 105.1(3) . . ?
C13 N1 Li1 117.9(3) . . ?
C15 N1 Li1 103.1(2) . . ?
C18 N2 C17 108.7(3) . . ?
C18 N2 C16 110.9(3) . . ?
C17 N2 C16 110.7(3) . . ?
C18 N2 Li1 106.7(2) . . ?
C17 N2 Li1 116.0(3) . . ?
C16 N2 Li1 103.7(2) . . ?
C19 N3 C20 109.2(3) . . ?
C19 N3 C21 111.3(2) . . ?
C20 N3 C21 110.0(3) . . ?
C19 N3 Li2 108.5(2) . . ?
C20 N3 Li2 113.5(2) . . ?
C21 N3 Li2 104.3(2) . . ?
C24 N4 C23 108.9(3) . . ?
C24 N4 C22 109.6(3) . . ?
C23 N4 C22 111.7(3) . . ?
C24 N4 Li2 117.5(3) . . ?
C23 N4 Li2 108.0(2) . . ?
C22 N4 Li2 101.1(2) . . ?
C2 C1 C6 110.5(3) . . ?
C2 C1 P1 114.3(2) . . ?
C6 C1 P1 109.7(2) . . ?
C1 C2 C3 110.7(3) . . ?
C4 C3 C2 111.3(3) . . ?
C5 C4 C3 111.4(3) . . ?
C4 C5 C6 111.1(3) . . ?
C5 C6 C1 110.5(3) . . ?
C12 C7 C8 110.9(3) . . ?
C12 C7 P2 110.1(2) . . ?
C8 C7 P2 115.1(2) . . ?
C9 C8 C7 110.4(3) . . ?
C10 C9 C8 112.0(3) . . ?
C9 C10 C11 111.4(3) . . ?
C10 C11 C12 111.5(3) . . ?
C11 C12 C7 110.5(3) . . ?
N1 C15 C16 112.4(3) . . ?
N2 C16 C15 111.8(3) . . ?
N3 C21 C22 110.9(3) . . ?
N4 C22 C21 112.6(3) . . ?
N4 C22 Li2 47.77(17) . . ?
C21 C22 Li2 76.6(2) . . ?

loop_
_geom_bond_atom_site_label_1
_geom_bond_atom_site_label_2
_geom_bond_distance
_geom_bond_site_symmetry_2
_geom_bond_publ_flag
Li1 N1 2.075(6) . ?
Li1 N2 2.091(6) . ?
Li1 S1 2.452(5) . ?
Li1 S3 2.459(5) . ?
Li2 N3 2.097(6) . ?
Li2 N4 2.105(6) . ?
Li2 S2 2.402(5) . ?
Li2 S4 2.433(5) . ?
Li2 C22 2.789(6) . ?
P1 C1 1.837(3) . ?
P1 S2 1.9948(11) . ?
P1 S1 1.9966(11) . ?
P1 P2 2.2460(10) . ?
P2 C7 1.840(3) . ?
P2 S4 1.9924(11) . ?
P2 S3 2.0044(11) . ?
N1 C14 1.459(4) . ?
N1 C13 1.468(4) . ?
N1 C15 1.469(4) . ?
N2 C18 1.457(4) . ?
N2 C17 1.464(4) . ?
N2 C16 1.477(4) . ?
N3 C19 1.459(4) . ?
N3 C20 1.464(4) . ?
N3 C21 1.472(4) . ?
N4 C24 1.461(4) . ?
N4 C23 1.463(4) . ?
N4 C22 1.471(4) . ?
C1 C2 1.524(4) . ?
C1 C6 1.529(4) . ?
C2 C3 1.529(5) . ?
C3 C4 1.519(5) . ?
C4 C5 1.516(5) . ?
C5 C6 1.525(5) . ?
C7 C12 1.526(4) . ?
C7 C8 1.531(4) . ?
C8 C9 1.520(5) . ?
C9 C10 1.517(5) . ?
C10 C11 1.522(5) . ?
C11 C12 1.523(5) . ?
C15 C16 1.500(6) . ?
C21 C22 1.504(5) . ?
